data_4317689
loop_
_publ_author_name
'Hani Amouri'
'Carine Guyard-Duhayon'
'Jacqueline Vaissermann'
'Marie Noelle Rager'

_publ_contact_author_address
;
Laboratoire de Chimie Inorganique et Materiaux Moleculaires
Universite Pierre et Marie Curie
4 place Jussieu
Bat F - Case 42
F-75252 Paris cedex 5
;
_publ_contact_author_email ' amouri@ccr.jussieu.fr '
_publ_contact_author_fax ' (33)1 44 27 38 41 '
_publ_contact_author_name 'Hani Amouri'
_publ_contact_author_phone ' (33)1 44 27 30 83'
_publ_section_title
;
 (\h5-Pentamethylcyclopentadienyl)rhodium and -iridium Complexes with
 Weakly and Strongly Coordinating Anions: Isolation and First X-ray
 Molecular Structures of the Tris(solvent) Complexes
 [(C5Me5)M(acetone)2(H2O)][BF4]2 (M = Rh, Ir)
;
_journal_name_full 'Inorganic Chemistry'
_journal_page_first 1397
_journal_page_last 1403
_journal_paper_doi 10.1021/ic010772b
_journal_volume 41
_journal_year 2002
_chemical_compound_source
;
?
;
_chemical_formula_moiety ' C16 H29 Ir1 O3 + (B1 F4)2 '
_chemical_formula_sum 'C16 H29 B2 F8 Ir O3'
_chemical_formula_weight 635.23
_space_group_IT_number 14
_symmetry_cell_setting monoclinic
_symmetry_space_group_name_Hall '-P 2ybc'
_symmetry_space_group_name_H-M 'P 1 21/c 1'
_audit_creation_date 01-10-07
_audit_creation_method CRYSTALS_ver_12-03-99
_cell_angle_alpha 90
_cell_angle_beta 99.61(12)
_cell_angle_gamma 90
_cell_formula_units_Z 4
_cell_length_a 10.107(9)
_cell_length_b 13.994(16)
_cell_length_c 15.996(34)
_cell_measurement_reflns_used 25
_cell_measurement_temperature 233
_cell_measurement_theta_max 12.373
_cell_measurement_theta_min 12.057
_cell_volume 2231(6)
_diffrn_ambient_temperature 233
_diffrn_measurement_method \w/2\q
_diffrn_radiation_type 'Mo K\a'
_diffrn_radiation_wavelength 0.71069
_diffrn_reflns_av_R_equivalents 6.64
_diffrn_reflns_limit_h_max 13
_diffrn_reflns_limit_h_min 0
_diffrn_reflns_limit_k_max 18
_diffrn_reflns_limit_k_min 0
_diffrn_reflns_limit_l_max 20
_diffrn_reflns_limit_l_min -21
_diffrn_reflns_number 5896
_diffrn_reflns_theta_max 28
_diffrn_reflns_theta_min 1
_diffrn_standards_decay_% 11.40
_diffrn_standards_interval_time 3600
_diffrn_standards_number 2
_exptl_absorpt_coefficient_mu 6.07
_exptl_crystal_colour ' orange '
_exptl_crystal_density_diffrn 1.89
_exptl_crystal_density_meas ?
_exptl_crystal_description ' stick '
_exptl_crystal_F_000 1216.55
_exptl_crystal_size_max 0.35
_exptl_crystal_size_mid 0.25
_exptl_crystal_size_min 0.20
_refine_diff_density_max 5.79
_refine_diff_density_min -4.18
_refine_ls_extinction_method None
_refine_ls_goodness_of_fit_ref 1.0267
_refine_ls_number_parameters 265
_refine_ls_number_reflns 3897
_refine_ls_R_factor_gt 0.0642
_refine_ls_shift/su_max 0.058744
_refine_ls_structure_factor_coef F
_refine_ls_weighting_details
;
Chebychev polynomial with 3 parameters, Carruthers & Watkin , 1979,
7.04    -1.45     5.16
;
_refine_ls_weighting_scheme calc
_refine_ls_wR_factor_ref 0.0745
_reflns_limit_h_max 13
_reflns_limit_h_min -13
_reflns_limit_k_max 18
_reflns_limit_k_min 0
_reflns_limit_l_max 21
_reflns_limit_l_min 0
_reflns_number_total 5367
_reflns_threshold_expression >3.00\s(I)
_cod_data_source_file ic010772b_2.cif
_cod_data_source_block C16H29B2F8Ir1O3
_cod_depositor_comments
;
The following automatic conversions were performed:

'_symmetry_cell_setting' value 'Monoclinic ' changed to 'monoclinic'
according to the built-in table from CIF Core dictionary named
'cif_core.dic' version 2.4.1 from 2010-06-29.

Automatic conversion script
Id: cif_fix_values 1646 2011-03-28 12:23:43Z adriana 

The following automatic conversions were performed:

'_exptl_crystal_density_meas' value 'not measured' was changed to '?'
- the value is perceived as not measured.

Automatic conversion script
Id: cif_fix_values 3008 2015-01-20 13:52:24Z robertas 
;
_cod_original_sg_symbol_H-M 'P 1 21/c 1 '
_cod_original_formula_sum ' C16 H29 B2 F8 Ir1 O3 '
_cod_database_code 4317689

loop_
_symmetry_equiv_pos_as_xyz
x,y,z
-x,-y,-z
-x,y+1/2,-z+1/2
x,-y+1/2,z+1/2

loop_
_atom_site_label
_atom_site_fract_x
_atom_site_fract_y
_atom_site_fract_z
_atom_site_U_iso_or_equiv
_atom_site_occupancy
_atom_site_adp_type
Ir1 0.14785(3) 0.09313(2) 0.781796(19) 0.0212 1.0000 Uani
O1 0.3046(8) 0.0862(6) 0.7103(5) 0.0381 1.0000 Uani
O2 0.2620(7) 0.2116(5) 0.8377(4) 0.0277 1.0000 Uani
O3 0.0720(7) 0.2142(5) 0.7041(5) 0.0338 1.0000 Uani
C1 0.138(1) -0.0574(7) 0.8053(6) 0.0275 1.0000 Uani
C2 0.0121(11) -0.0236(8) 0.7547(7) 0.0362 1.0000 Uani
C3 -0.041(1) 0.0458(7) 0.8087(7) 0.0292 1.0000 Uani
C4 0.0565(11) 0.0558(8) 0.8865(6) 0.0339 1.0000 Uani
C5 0.1656(11) -0.0096(7) 0.8802(6) 0.0305 1.0000 Uani
C6 0.2279(15) -0.1294(9) 0.7705(9) 0.0512 1.0000 Uani
C7 -0.0605(17) -0.059(1) 0.6731(9) 0.0593 1.0000 Uani
C8 -0.1708(12) 0.099(1) 0.7870(11) 0.0553 1.0000 Uani
C9 0.0485(16) 0.122(1) 0.9591(9) 0.0549 1.0000 Uani
C10 0.2817(13) -0.025(1) 0.9496(7) 0.0450 1.0000 Uani
C11 0.4574(19) 0.0682(12) 0.6156(12) 0.0698 1.0000 Uani
C12 0.3248(16) 0.0825(8) 0.640(1) 0.0505 1.0000 Uani
C13 0.2039(17) 0.0918(13) 0.5675(12) 0.0682 1.0000 Uani
C21 0.4262(14) 0.3230(11) 0.895(1) 0.0561 1.0000 Uani
C22 0.381(1) 0.2247(8) 0.8662(6) 0.0311 1.0000 Uani
C23 0.4849(12) 0.150(1) 0.875(1) 0.0508 1.0000 Uani
B1 0.3697(15) 0.3454(11) 0.6481(9) 0.0444 1.0000 Uani
B2 -0.2034(17) 0.1736(11) 0.5150(9) 0.0485 1.0000 Uani
F11 0.3658(16) 0.314(1) 0.5668(7) 0.1142 1.0000 Uani
F12 0.445(1) 0.2831(7) 0.7020(6) 0.0705 1.0000 Uani
F13 0.2373(9) 0.3473(7) 0.6647(6) 0.0683 1.0000 Uani
F14 0.4193(11) 0.4334(7) 0.6558(9) 0.0875 1.0000 Uani
F21 -0.2835(16) 0.1091(11) 0.5372(12) 0.1278 1.0000 Uani
F22 -0.130(3) 0.229(2) 0.5786(18) 0.113(4) 0.535(12) Uiso
F23 -0.243(3) 0.244(2) 0.4591(19) 0.113(4) 0.535(12) Uiso
F24 -0.095(3) 0.129(2) 0.4825(19) 0.113(4) 0.535(12) Uiso
F25 -0.083(3) 0.159(2) 0.559(2) 0.113(4) 0.465(12) Uiso
F26 -0.206(3) 0.179(2) 0.433(2) 0.113(4) 0.465(12) Uiso
F27 -0.290(3) 0.242(2) 0.535(2) 0.113(4) 0.465(12) Uiso
H61 0.3085 -0.1429 0.8145 0.18(3) 1.0000 Uiso
H62 0.1769 -0.1900 0.7557 0.18(3) 1.0000 Uiso
H63 0.2575 -0.1027 0.7187 0.18(3) 1.0000 Uiso
H70 -0.0033 -0.1055 0.6484 0.18(3) 1.0000 Uiso
H71 -0.1455 -0.0905 0.6823 0.18(3) 1.0000 Uiso
H72 -0.0824 -0.0036 0.6333 0.18(3) 1.0000 Uiso
H80 -0.1827 0.1416 0.8352 0.18(3) 1.0000 Uiso
H81 -0.2465 0.0520 0.7766 0.18(3) 1.0000 Uiso
H82 -0.1696 0.1378 0.7349 0.18(3) 1.0000 Uiso
H90 0.1298 0.1130 1.0037 0.18(3) 1.0000 Uiso
H91 -0.0338 0.1072 0.9837 0.18(3) 1.0000 Uiso
H92 0.0448 0.1894 0.9386 0.18(3) 1.0000 Uiso
H100 0.3440 -0.0736 0.9308 0.18(3) 1.0000 Uiso
H101 0.2485 -0.0500 1.0011 0.18(3) 1.0000 Uiso
H102 0.3306 0.0360 0.9634 0.18(3) 1.0000 Uiso
H110 0.5275 0.0630 0.6677 0.18(3) 1.0000 Uiso
H111 0.4787 0.1235 0.5807 0.18(3) 1.0000 Uiso
H112 0.4567 0.0080 0.5818 0.18(3) 1.0000 Uiso
H131 0.2361 0.0873 0.5118 0.18(3) 1.0000 Uiso
H132 0.1591 0.1550 0.5716 0.18(3) 1.0000 Uiso
H133 0.1384 0.0392 0.5718 0.18(3) 1.0000 Uiso
H211 0.5252 0.3232 0.9168 0.18(3) 1.0000 Uiso
H212 0.3779 0.3441 0.9421 0.18(3) 1.0000 Uiso
H213 0.4060 0.3693 0.8469 0.18(3) 1.0000 Uiso
H230 0.4436 0.0878 0.8542 0.18(3) 1.0000 Uiso
H231 0.5254 0.1434 0.9367 0.18(3) 1.0000 Uiso
H232 0.5563 0.1679 0.8420 0.18(3) 1.0000 Uiso

loop_
_atom_site_aniso_label
_atom_site_aniso_U_11
_atom_site_aniso_U_22
_atom_site_aniso_U_33
_atom_site_aniso_U_23
_atom_site_aniso_U_13
_atom_site_aniso_U_12
Ir1 0.0227(2) 0.0252(2) 0.01694(19) 0.00357(13) 0.00675(12) -0.00218(14)
O1 0.036(4) 0.044(4) 0.042(4) 0.005(3) 0.029(3) 0.004(3)
O2 0.026(3) 0.035(3) 0.023(3) 0.002(3) 0.007(2) 0.007(3)
O3 0.034(4) 0.033(4) 0.034(4) 0.009(3) 0.006(3) -0.002(3)
C1 0.038(5) 0.029(4) 0.019(4) 0.009(3) 0.016(4) -0.005(4)
C2 0.040(6) 0.034(5) 0.035(5) 0.005(4) 0.009(4) -0.011(4)
C3 0.029(4) 0.027(5) 0.035(5) 0.012(4) 0.016(4) -0.006(4)
C4 0.045(6) 0.037(5) 0.027(5) 0.010(4) 0.029(4) -0.000(4)
C5 0.039(5) 0.031(5) 0.023(4) 0.015(4) 0.010(4) -0.005(4)
C6 0.070(9) 0.033(6) 0.059(8) -0.002(6) 0.032(7) 0.010(6)
C7 0.08(1) 0.049(7) 0.050(8) -0.016(6) 0.016(7) -0.042(7)
C8 0.025(5) 0.058(8) 0.085(11) 0.026(7) 0.016(6) 0.004(5)
C9 0.08(1) 0.053(7) 0.047(7) -0.015(6) 0.043(7) -0.012(7)
C10 0.051(7) 0.054(7) 0.030(5) 0.011(5) 0.005(5) -0.003(6)
C11 0.081(11) 0.065(9) 0.080(11) 0.008(8) 0.06(1) 0.020(8)
C12 0.072(9) 0.033(6) 0.057(8) 0.002(5) 0.043(7) -0.009(5)
C13 0.051(8) 0.094(13) 0.06(1) -0.015(8) 0.013(7) -0.003(8)
C21 0.044(7) 0.057(8) 0.067(9) -0.021(7) 0.010(6) -0.008(6)
C22 0.031(5) 0.041(5) 0.022(4) 0.002(4) 0.006(3) -0.004(4)
C23 0.032(6) 0.052(7) 0.066(8) 0.005(6) 0.002(5) -0.001(5)
B1 0.044(7) 0.053(8) 0.039(7) 0.004(6) 0.014(6) -0.010(6)
B2 0.059(9) 0.050(8) 0.035(7) 0.008(6) 0.003(6) 0.009(7)
F11 0.162(13) 0.131(11) 0.058(6) 0.007(7) 0.043(8) 0.048(9)
F12 0.083(6) 0.065(5) 0.067(5) 0.030(5) 0.021(5) 0.016(5)
F13 0.056(5) 0.072(6) 0.084(6) 0.014(5) 0.032(4) -0.009(4)
F14 0.074(6) 0.047(5) 0.146(11) 0.011(6) 0.032(7) -0.020(5)
F21 0.10(1) 0.140(13) 0.155(15) 0.04(1) 0.04(1) -0.032(8)

loop_
_atom_type_symbol
_atom_type_scat_dispersion_real
_atom_type_scat_dispersion_imag
_atom_type_scat_Cromer_Mann_a1
_atom_type_scat_Cromer_Mann_b1
_atom_type_scat_Cromer_Mann_a2
_atom_type_scat_Cromer_Mann_b2
_atom_type_scat_Cromer_Mann_a3
_atom_type_scat_Cromer_Mann_b3
_atom_type_scat_Cromer_Mann_a4
_atom_type_scat_Cromer_Mann_b4
_atom_type_scat_Cromer_Mann_c
_atom_type_scat_source
'C   ' 0.0020 0.0020 2.3100 20.8439 1.0200 10.2075 1.5886 0.5687 0.8650 51.6512 0.2156 International_Tables_Vol_IV_Table_2.2B
'H   ' 0.0000 0.0000 0.4930 10.5109 0.3229 26.1257 0.1402 3.1424 0.0408 57.7997 0.0030 International_Tables_Vol_IV_Table_2.2B
'O   ' 0.0080 0.0060 3.0485 13.2771 2.2868 5.7011 1.5463 0.3239 0.8670 32.9089 0.2508 International_Tables_Vol_IV_Table_2.2B
'Ir  ' -2.0660 7.9900 27.3049 1.5928 16.7296 8.8655 15.6115 0.4179 5.8338 45.0011 11.4722 International_Tables_Vol_IV_Table_2.2B
'B   ' 0.0000 0.0010 2.0545 23.2185 1.3326 1.0210 1.0979 60.3498 0.7068 0.1403 -0.1932 International_Tables_Vol_IV_Table_2.2B
'F   ' 0.0140 0.0100 3.5392 10.2825 2.6412 4.2944 1.5170 0.2615 1.0243 26.1476 0.2776 International_Tables_Vol_IV_Table_2.2B

loop_
_geom_angle_atom_site_label_1
_geom_angle_site_symmetry_1
_geom_angle_atom_site_label_2
_geom_angle_site_symmetry_2
_geom_angle_atom_site_label_3
_geom_angle_site_symmetry_3
_geom_angle
_geom_angle_publ_flag
O1 . Ir1 . O2 . 82.0(3) yes
O1 . Ir1 . O3 . 87.2(3) yes
O2 . Ir1 . O3 . 75.3(3) yes
O1 . Ir1 . C1 . 96.3(3) yes
O2 . Ir1 . C1 . 136.7(3) yes
O3 . Ir1 . C1 . 147.9(3) yes
O1 . Ir1 . C2 . 111.8(4) yes
O2 . Ir1 . C2 . 165.4(4) yes
O3 . Ir1 . C2 . 109.2(4) yes
C1 . Ir1 . C2 . 40.2(4) yes
O1 . Ir1 . C3 . 151.2(4) yes
O2 . Ir1 . C3 . 126.7(3) yes
O3 . Ir1 . C3 . 96.7(3) yes
C1 . Ir1 . C3 . 65.9(4) yes
C2 . Ir1 . C3 . 40.1(4) yes
O1 . Ir1 . C4 . 152.7(4) yes
O2 . Ir1 . C4 . 97.9(4) yes
O3 . Ir1 . C4 . 119.4(4) yes
C1 . Ir1 . C4 . 65.1(4) yes
C2 . Ir1 . C4 . 67.6(4) yes
O1 . Ir1 . C5 . 113.2(4) yes
O2 . Ir1 . C5 . 104.1(3) yes
O3 . Ir1 . C5 . 159.5(4) yes
C1 . Ir1 . C5 . 37.2(4) yes
C2 . Ir1 . C5 . 66.5(4) yes
C3 . Ir1 . C4 . 40.2(4) yes
C3 . Ir1 . C5 . 66.8(4) yes
C4 . Ir1 . C5 . 40.1(4) yes
Ir1 . O1 . C12 . 142.0(11) yes
Ir1 . O2 . C22 . 134.5(7) yes
Ir1 . C1 . C2 . 69.4(6) yes
Ir1 . C1 . C5 . 70.3(5) yes
C2 . C1 . C5 . 110.9(9) yes
Ir1 . C1 . C6 . 122.7(7) yes
C2 . C1 . C6 . 121.8(10) yes
C5 . C1 . C6 . 127.0(10) yes
Ir1 . C2 . C1 . 70.4(6) yes
Ir1 . C2 . C3 . 70.0(6) yes
C1 . C2 . C3 . 105.0(9) yes
Ir1 . C2 . C7 . 130.2(8) yes
C1 . C2 . C7 . 129.8(12) yes
C3 . C2 . C7 . 124.7(12) yes
Ir1 . C3 . C2 . 70.0(5) yes
Ir1 . C3 . C4 . 69.1(5) yes
C2 . C3 . C4 . 107.8(9) yes
Ir1 . C3 . C8 . 125.4(7) yes
C2 . C3 . C8 . 125.9(11) yes
C4 . C3 . C8 . 126.3(11) yes
Ir1 . C4 . C3 . 70.7(5) yes
Ir1 . C4 . C5 . 70.3(5) yes
C3 . C4 . C5 . 107.1(9) yes
Ir1 . C4 . C9 . 123.4(8) yes
C3 . C4 . C9 . 127.2(11) yes
C5 . C4 . C9 . 125.7(12) yes
Ir1 . C5 . C1 . 72.5(5) yes
Ir1 . C5 . C4 . 69.6(5) yes
C1 . C5 . C4 . 109.1(9) yes
Ir1 . C5 . C10 . 127.8(7) yes
C1 . C5 . C10 . 127.0(10) yes
C4 . C5 . C10 . 123.7(10) yes
C1 . C6 . H61 . 109.4(11) no
C1 . C6 . H62 . 109.5(12) no
H61 . C6 . H62 . 109.4(12) no
C1 . C6 . H63 . 109.5(11) no
H61 . C6 . H63 . 109.4(14) no
H62 . C6 . H63 . 109.5(14) no
C2 . C7 . H70 . 109.5(15) no
C2 . C7 . H71 . 109.4(12) no
H70 . C7 . H71 . 109.6(12) no
C2 . C7 . H72 . 109.3(11) no
H70 . C7 . H72 . 109.6(13) no
H71 . C7 . H72 . 109.4(17) no
C3 . C8 . H80 . 109.4(13) no
C3 . C8 . H81 . 109.5(11) no
H80 . C8 . H81 . 109.5(13) no
C3 . C8 . H82 . 109.4(11) no
H80 . C8 . H82 . 109.4(13) no
H81 . C8 . H82 . 109.6(16) no
C4 . C9 . H90 . 109.4(12) no
C4 . C9 . H91 . 109.5(12) no
H90 . C9 . H91 . 109.4(13) no
C4 . C9 . H92 . 109.5(12) no
H90 . C9 . H92 . 109.4(14) no
H91 . C9 . H92 . 109.6(15) no
C5 . C10 . H100 . 109.3(11) no
C5 . C10 . H101 . 109.5(11) no
H100 . C10 . H101 . 109.3(12) no
C5 . C10 . H102 . 109.6(10) no
H100 . C10 . H102 . 109.5(12) no
H101 . C10 . H102 . 109.6(12) no
C12 . C11 . H110 . 109.4(14) no
C12 . C11 . H111 . 109.7(14) no
H110 . C11 . H111 . 109.4(19) no
C12 . C11 . H112 . 109.5(16) no
H110 . C11 . H112 . 109.2(15) no
H111 . C11 . H112 . 109.6(15) no
O1 . C12 . C11 . 125.1(17) yes
O1 . C12 . C13 . 118.4(13) yes
C11 . C12 . C13 . 116.5(14) yes
C12 . C13 . H131 . 109.5(14) no
C12 . C13 . H132 . 109.4(14) no
H131 . C13 . H132 . 109.4(19) no
C12 . C13 . H133 . 109.6(16) no
H131 . C13 . H133 . 109.5(16) no
H132 . C13 . H133 . 109.4(16) no
C22 . C21 . H211 . 110.0(12) no
C22 . C21 . H212 . 109.9(12) no
H211 . C21 . H212 . 109.1(14) no
C22 . C21 . H213 . 109.9(12) no
H211 . C21 . H213 . 109.0(14) no
H212 . C21 . H213 . 108.9(14) no
O2 . C22 . C21 . 118.6(10) yes
O2 . C22 . C23 . 124.7(10) yes
C21 . C22 . C23 . 116.6(10) yes
C22 . C23 . H230 . 109.5(11) no
C22 . C23 . H231 . 109.3(13) no
H230 . C23 . H231 . 109.5(13) no
C22 . C23 . H232 . 109.5(12) no
H230 . C23 . H232 . 109.6(14) no
H231 . C23 . H232 . 109.4(12) no
F11 . B1 . F12 . 108.7(13) yes
F11 . B1 . F13 . 108.0(13) yes
F12 . B1 . F13 . 110.0(11) yes
F11 . B1 . F14 . 109.7(13) yes
F12 . B1 . F14 . 111.7(13) yes
F13 . B1 . F14 . 108.7(12) yes
F21 . B2 . F22 . 117.8(18) yes
F21 . B2 . F23 . 123.9(19) yes
F22 . B2 . F23 . 98.2(20) yes
F21 . B2 . F24 . 110.2(18) yes
F22 . B2 . F24 . 99.3(20) yes
F23 . B2 . F24 . 104.0(20) yes
F21 . B2 . F25 . 107.7(19) yes
F22 . B2 . F25 . 50.4(17) yes
F23 . B2 . F25 . 128.3(23) yes
F24 . B2 . F25 . 55.5(18) yes
F21 . B2 . F26 . 114.0(21) yes
F22 . B2 . F26 . 128.2(22) yes
F23 . B2 . F26 . 48.5(17) yes
F24 . B2 . F26 . 63.4(19) yes
F25 . B2 . F26 . 114.2(23) yes
F21 . B2 . F27 . 88.4(18) yes
F22 . B2 . F27 . 73.9(20) yes
F23 . B2 . F27 . 60.6(19) yes
F24 . B2 . F27 . 161.1(23) yes
F25 . B2 . F27 . 123.5(24) yes
F26 . B2 . F27 . 106.5(22) yes
B2 . F22 . F25 . 61.8(23) yes
B2 . F22 . F27 . 52.6(16) yes
F25 . F22 . F27 . 113.8(29) yes
B2 . F23 . F26 . 63.8(25) yes
B2 . F23 . F27 . 60.6(19) yes
F26 . F23 . F27 . 120.8(33) yes
B2 . F24 . F25 . 58.0(20) yes
B2 . F24 . F26 . 54.1(18) yes
F25 . F24 . F26 . 108.0(29) yes
B2 . F25 . F22 . 67.8(25) yes
B2 . F25 . F24 . 66.5(22) yes
F22 . F25 . F24 . 123.3(36) yes
B2 . F26 . F23 . 67.8(25) yes
B2 . F26 . F24 . 62.5(20) yes
F23 . F26 . F24 . 119.1(34) yes
B2 . F27 . F22 . 53.5(17) yes
B2 . F27 . F23 . 58.8(20) yes
F22 . F27 . F23 . 85.5(24) yes

loop_
_geom_bond_atom_site_label_1
_geom_bond_site_symmetry_1
_geom_bond_atom_site_label_2
_geom_bond_site_symmetry_2
_geom_bond_distance
_geom_bond_publ_flag
Ir1 . O1 . 2.105(7) yes
Ir1 . O2 . 2.130(7) yes
Ir1 . O3 . 2.165(7) yes
Ir1 . C1 . 2.144(9) yes
Ir1 . C2 . 2.131(11) yes
Ir1 . C3 . 2.131(9) yes
Ir1 . C4 . 2.109(8) yes
Ir1 . C5 . 2.117(8) yes
O1 . C12 . 1.170(15) yes
O2 . C22 . 1.228(12) yes
C1 . C2 . 1.469(15) yes
C1 . C5 . 1.360(14) yes
C1 . C6 . 1.521(15) yes
C2 . C3 . 1.460(16) yes
C2 . C7 . 1.472(17) yes
C3 . C4 . 1.458(16) yes
C3 . C8 . 1.496(15) yes
C4 . C5 . 1.449(15) yes
C4 . C9 . 1.498(16) yes
C5 . C10 . 1.492(15) yes
C6 . H61 . 1.001(16) no
C6 . H62 . 1.000(14) no
C6 . H63 . 1.000(14) no
C7 . H70 . 0.998(17) no
C7 . H71 . 1.000(13) no
C7 . H72 . 1.001(16) no
C8 . H80 . 1.001(18) no
C8 . H81 . 0.999(13) no
C8 . H82 . 1.000(15) no
C9 . H90 . 1.002(18) no
C9 . H91 . 0.999(13) no
C9 . H92 . 0.999(15) no
C10 . H100 . 1.002(14) no
C10 . H101 . 1.000(11) no
C10 . H102 . 0.998(13) no
C11 . C12 . 1.474(19) yes
C11 . H110 . 1.00(2) no
C11 . H111 . 0.998(16) no
C11 . H112 . 1.001(17) no
C12 . C13 . 1.55(2) yes
C13 . H131 . 1.000(18) no
C13 . H132 . 1.001(18) no
C13 . H133 . 1.000(18) no
C21 . C22 . 1.500(17) yes
C21 . H211 . 1.002(14) no
C21 . H212 . 1.002(15) no
C21 . H213 . 1.005(17) no
C22 . C23 . 1.470(17) yes
C23 . H230 . 0.999(14) no
C23 . H231 . 1.001(15) no
C23 . H232 . 1.000(14) no
B1 . F11 . 1.366(18) yes
B1 . F12 . 1.366(17) yes
B1 . F13 . 1.407(16) yes
B1 . F14 . 1.328(17) yes
B2 . F21 . 1.30(2) yes
B2 . F22 . 1.39(3) yes
B2 . F23 . 1.35(3) yes
B2 . F24 . 1.43(3) yes
B2 . F25 . 1.32(3) yes
B2 . F26 . 1.31(4) yes
B2 . F27 . 1.37(4) yes
F22 . F25 . 1.16(4) yes
F22 . F27 . 1.66(4) yes
F23 . F26 . 1.09(4) yes
F23 . F27 . 1.37(4) yes
F24 . F25 . 1.29(4) yes
F24 . F26 . 1.44(4) yes
